data_7049385
loop_
_publ_author_name
'Lorenzini, Fabio'
'Lagueux-Tremblay, Pierre-Louis'
'Kayser, Laure V.'
'Anderson, Ethan'
'Arndtsen, Bruce A.'

_publ_section_title
;
 Synthesis, structure and palladium coordination of ambiphilic, pyridine-
 and phosphine-tethered N-boryl imine ligands.
;
_journal_issue 17
_journal_name_full 'Dalton transactions (Cambridge, England : 2003)'
_journal_page_first 5766
_journal_page_last 5772
_journal_paper_doi 10.1039/c8dt05100c
_journal_volume 48
_journal_year 2019
_chemical_formula_moiety 'C21 H20 B Cl N2 Pd'
_chemical_formula_sum 'C21 H20 B Cl N2 Pd'
_chemical_formula_weight 453.05
_chemical_name_systematic '[Pd{?1-NIM-[N-(diphenylboryl)picolinaldimine]}Cl(C3H5)].'
_chemical_properties_physical Air-sensitive,Moisture-sensitive,Heat-sensitive
_space_group_crystal_system orthorhombic
_space_group_IT_number 61
_space_group_name_Hall '-P 2ac 2ab'
_space_group_name_H-M_alt 'P b c a'
_symmetry_space_group_name_Hall '-P 2ac 2ab'
_symmetry_space_group_name_H-M 'P b c a'
_atom_sites_solution_hydrogens geom
_atom_sites_solution_primary direct
_atom_sites_solution_secondary difmap
_audit_creation_method SHELXL-2018/3
_audit_update_record
;
2019-03-16 deposited with the CCDC.    2019-03-19 downloaded from the CCDC.
;
_cell_angle_alpha 90
_cell_angle_beta 90
_cell_angle_gamma 90
_cell_formula_units_Z 8
_cell_length_a 9.789(6)
_cell_length_b 15.693(9)
_cell_length_c 25.897(15)
_cell_measurement_reflns_used 9484
_cell_measurement_temperature 100(2)
_cell_measurement_theta_max 55.598
_cell_measurement_theta_min 5.191
_cell_volume 3978(4)
_computing_cell_refinement 'SAINT V8.34A (Bruker AXS Inc., 2013)'
_computing_data_collection 'bruker APEX2'
_computing_data_reduction 'SAINT V8.34A (Bruker AXS Inc., 2013)'
_computing_molecular_graphics 'ShelXle (J. Appl. Cryst. 2011, 44, 1281-1284)'
_computing_publication_material 'ShelXle (J. Appl. Cryst. 2011, 44, 1281-1284)'
_computing_structure_refinement 'SHELXL-2018/3 (Sheldrick, 2018)'
_computing_structure_solution 'SHELXT 2014/4 (Sheldrick, 2014)'
_diffrn_ambient_temperature 100(2)
_diffrn_measured_fraction_theta_full 0.902
_diffrn_measured_fraction_theta_max 0.928
_diffrn_measurement_device_type 'Bruker APEX-II CCD'
_diffrn_measurement_method '\f and \w scans'
_diffrn_radiation_type MoK\a
_diffrn_radiation_wavelength 0.71073
_diffrn_reflns_av_R_equivalents 0.0781
_diffrn_reflns_av_unetI/netI 0.0457
_diffrn_reflns_Laue_measured_fraction_full 0.902
_diffrn_reflns_Laue_measured_fraction_max 0.928
_diffrn_reflns_limit_h_max 12
_diffrn_reflns_limit_h_min -12
_diffrn_reflns_limit_k_max 19
_diffrn_reflns_limit_k_min -19
_diffrn_reflns_limit_l_max 32
_diffrn_reflns_limit_l_min -32
_diffrn_reflns_number 37345
_diffrn_reflns_point_group_measured_fraction_full 0.902
_diffrn_reflns_point_group_measured_fraction_max 0.928
_diffrn_reflns_theta_full 15.000
_diffrn_reflns_theta_max 27.918
_diffrn_reflns_theta_min 1.573
_exptl_absorpt_coefficient_mu 1.073
_exptl_absorpt_correction_T_max 0.7457
_exptl_absorpt_correction_T_min 0.5716
_exptl_absorpt_correction_type multi-scan
_exptl_absorpt_process_details 'SADABS V2014/4 (Bruker AXS Inc.)'
_exptl_crystal_colour yellow
_exptl_crystal_density_diffrn 1.513
_exptl_crystal_density_method 'not measured'
_exptl_crystal_description prism
_exptl_crystal_F_000 1824
_exptl_crystal_recrystallization_method 'Re-crystallisation from solvent: chloroform/diethyl ether'
_exptl_crystal_size_max 0.16
_exptl_crystal_size_mid 0.13
_exptl_crystal_size_min 0.12
_refine_diff_density_max 1.140
_refine_diff_density_min -0.487
_refine_diff_density_rms 0.096
_refine_ls_extinction_method none
_refine_ls_goodness_of_fit_ref 1.061
_refine_ls_hydrogen_treatment constr
_refine_ls_matrix_type full
_refine_ls_number_parameters 239
_refine_ls_number_reflns 4425
_refine_ls_number_restraints 244
_refine_ls_restrained_S_all 1.032
_refine_ls_R_factor_all 0.0590
_refine_ls_R_factor_gt 0.0378
_refine_ls_shift/su_max 0.001
_refine_ls_shift/su_mean 0.000
_refine_ls_structure_factor_coef Fsqd
_refine_ls_weighting_details 'w=1/[\s^2^(Fo^2^)+(0.0233P)^2^+6.0544P] where P=(Fo^2^+2Fc^2^)/3'
_refine_ls_weighting_scheme calc
_refine_ls_wR_factor_gt 0.0746
_refine_ls_wR_factor_ref 0.0811
_reflns_Friedel_coverage 0.000
_reflns_number_gt 3335
_reflns_number_total 4425
_reflns_threshold_expression 'I > 2\s(I)'
_cod_data_source_file c8dt05100c2.cif
_cod_data_source_block Compound3b
_cod_depositor_comments 'Adding full bibliography for 7049383--7049388.cif.'
_cod_database_code 7049385
_shelx_shelxl_version_number 2018/3
_shelx_space_group_comment
;
The symmetry employed for this shelxl refinement is uniquely defined
by the following loop, which should always be used as a source of
symmetry information in preference to the above space-group names.
They are only intended as comments.
;

loop_
_space_group_symop_operation_xyz
'x, y, z'
'-x+1/2, -y, z+1/2'
'-x, y+1/2, -z+1/2'
'x+1/2, -y+1/2, -z'
'-x, -y, -z'
'x-1/2, y, -z-1/2'
'x, -y-1/2, z-1/2'
'-x-1/2, y-1/2, z'

loop_
_atom_site_label
_atom_site_type_symbol
_atom_site_fract_x
_atom_site_fract_y
_atom_site_fract_z
_atom_site_U_iso_or_equiv
_atom_site_adp_type
_atom_site_occupancy
_atom_site_site_symmetry_order
_atom_site_calc_flag
_atom_site_refinement_flags_posn
_atom_site_refinement_flags_adp
_atom_site_refinement_flags_occupancy
_atom_site_disorder_assembly
_atom_site_disorder_group
Pd1 Pd 0.56811(2) 0.19919(2) 0.36594(2) 0.02152(8) Uani 1 1 d . . . . .
N1 N 0.7308(3) 0.17242(16) 0.41770(10) 0.0214(6) Uani 1 1 d . . . . .
C16 C 0.9407(3) 0.10347(19) 0.36463(12) 0.0219(6) Uani 1 1 d . . . . .
C9 C 1.0679(3) 0.1302(2) 0.48418(12) 0.0241(6) Uani 1 1 d . . . . .
H9A H 1.145612 0.138506 0.462795 0.029 Uiso 1 1 calc R U . . .
C17 C 1.0806(3) 0.0955(2) 0.35194(12) 0.0255(7) Uani 1 1 d . . . . .
H17A H 1.145097 0.130065 0.369641 0.031 Uiso 1 1 calc R U . . .
N2 N 0.9416(3) 0.14435(16) 0.46527(9) 0.0195(5) Uani 1 1 d . . . . .
C10 C 0.9449(3) 0.27077(19) 0.39602(12) 0.0208(6) Uani 1 1 d . . . . .
C8 C 1.0846(3) 0.1030(2) 0.53564(13) 0.0266(7) Uani 1 1 d . . . . .
H8A H 1.173539 0.091949 0.548722 0.032 Uiso 1 1 calc R U . . .
C6 C 0.8406(3) 0.1080(2) 0.54792(12) 0.0271(7) Uani 1 1 d . . . . .
H6A H 0.761873 0.101701 0.568999 0.032 Uiso 1 1 calc R U . . .
C19 C 1.0340(4) -0.0122(2) 0.28716(13) 0.0306(8) Uani 1 1 d . . . . .
H19A H 1.064818 -0.049948 0.260953 0.037 Uiso 1 1 calc R U . . .
C21 C 0.8486(3) 0.0501(2) 0.33762(12) 0.0242(7) Uani 1 1 d . . . . .
H21A H 0.753994 0.052511 0.345578 0.029 Uiso 1 1 calc R U . . .
C5 C 0.8290(3) 0.1334(2) 0.49618(12) 0.0219(6) Uani 1 1 d . . . . .
C11 C 1.0064(4) 0.2959(2) 0.34921(13) 0.0284(7) Uani 1 1 d . . . . .
H11A H 1.020631 0.254276 0.323106 0.034 Uiso 1 1 calc R U . . .
C20 C 0.8947(4) -0.0068(2) 0.29904(13) 0.0284(7) Uani 1 1 d . . . . .
H20A H 0.830879 -0.041541 0.281098 0.034 Uiso 1 1 calc R U . . .
C18 C 1.1278(4) 0.0386(2) 0.31427(13) 0.0279(7) Uani 1 1 d . . . . .
H18A H 1.222770 0.034405 0.307099 0.034 Uiso 1 1 calc R U . . .
B1 B 0.8916(4) 0.1733(2) 0.40711(13) 0.0200(7) Uani 1 1 d . . . . .
C13 C 1.0253(4) 0.4439(2) 0.37693(15) 0.0324(8) Uani 1 1 d . . . . .
H13A H 1.050411 0.501298 0.370327 0.039 Uiso 1 1 calc R U . . .
C15 C 0.9260(3) 0.3363(2) 0.43344(12) 0.0229(6) Uani 1 1 d . . . . .
H15A H 0.885684 0.322197 0.465709 0.027 Uiso 1 1 calc R U . . .
C14 C 0.9650(3) 0.4210(2) 0.42410(14) 0.0299(7) Uani 1 1 d . . . . .
H14A H 0.950612 0.463041 0.449897 0.036 Uiso 1 1 calc R U . . .
C4 C 0.7062(3) 0.1523(2) 0.46538(12) 0.0249(7) Uani 1 1 d . . . . .
H4A H 0.616467 0.149983 0.479273 0.030 Uiso 1 1 calc R U . . .
C12 C 1.0476(4) 0.3806(2) 0.33979(14) 0.0332(8) Uani 1 1 d . . . . .
H12A H 1.090725 0.394826 0.308073 0.040 Uiso 1 1 calc R U . . .
C7 C 0.9704(3) 0.0924(2) 0.56757(13) 0.0264(7) Uani 1 1 d . . . . .
H7A H 0.981490 0.074549 0.602377 0.032 Uiso 1 1 calc R U . . .
Cl1 Cl 0.39233(8) 0.16130(6) 0.42617(3) 0.0324(2) Uani 1 1 d . . . . .
C1A C 0.4326(16) 0.2095(10) 0.3003(5) 0.031(3) Uani 0.312(13) 1 d . . P A 1
H1A1 H 0.428761 0.159951 0.276739 0.037 Uiso 0.312(13) 1 calc R U P A 1
H1A2 H 0.342677 0.236457 0.306568 0.037 Uiso 0.312(13) 1 calc R U P A 1
C2A C 0.5452(13) 0.2649(10) 0.2946(4) 0.031(3) Uani 0.312(13) 1 d . . P A 1
H2A H 0.533145 0.328095 0.293375 0.037 Uiso 0.312(13) 1 calc R U P A 1
C3A C 0.671(2) 0.2287(10) 0.2935(6) 0.031(3) Uani 0.312(13) 1 d . . P A 1
H3A1 H 0.749852 0.267899 0.295447 0.037 Uiso 0.312(13) 1 calc R U P A 1
H3A2 H 0.683849 0.180918 0.269060 0.037 Uiso 0.312(13) 1 calc R U P A 1
C1B C 0.4290(8) 0.2450(5) 0.3088(2) 0.0349(14) Uani 0.688(13) 1 d . . P A 2
H1B1 H 0.345034 0.211022 0.303267 0.042 Uiso 0.688(13) 1 calc R U P A 2
H1B2 H 0.413479 0.307307 0.307792 0.042 Uiso 0.688(13) 1 calc R U P A 2
C2B C 0.5503(6) 0.2145(5) 0.2847(2) 0.0349(14) Uani 0.688(13) 1 d . . P A 2
H2B H 0.547599 0.163757 0.261377 0.042 Uiso 0.688(13) 1 calc R U P A 2
C3B C 0.6805(10) 0.2494(5) 0.3022(3) 0.0349(14) Uani 0.688(13) 1 d . . P A 2
H3B1 H 0.690696 0.312127 0.300769 0.042 Uiso 0.688(13) 1 calc R U P A 2
H3B2 H 0.763852 0.217986 0.291956 0.042 Uiso 0.688(13) 1 calc R U P A 2

loop_
_atom_site_aniso_label
_atom_site_aniso_U_11
_atom_site_aniso_U_22
_atom_site_aniso_U_33
_atom_site_aniso_U_23
_atom_site_aniso_U_13
_atom_site_aniso_U_12
Pd1 0.02231(13) 0.02457(13) 0.01769(13) 0.00108(10) -0.00182(9) 0.00222(10)
N1 0.0234(14) 0.0221(13) 0.0188(13) 0.0004(10) -0.0001(10) 0.0007(11)
C16 0.0262(15) 0.0223(14) 0.0171(14) 0.0023(12) 0.0007(13) 0.0004(13)
C9 0.0191(15) 0.0276(16) 0.0256(16) -0.0006(13) 0.0012(13) -0.0031(13)
C17 0.0273(17) 0.0260(16) 0.0231(16) 0.0002(13) -0.0002(13) -0.0011(14)
N2 0.0226(13) 0.0184(12) 0.0174(12) 0.0001(10) 0.0003(10) 0.0005(11)
C10 0.0193(15) 0.0214(14) 0.0216(15) 0.0027(11) -0.0023(12) -0.0005(12)
C8 0.0223(17) 0.0289(17) 0.0286(17) 0.0029(14) -0.0072(13) 0.0011(14)
C6 0.0243(16) 0.0353(19) 0.0216(16) 0.0061(14) 0.0025(12) -0.0010(14)
C19 0.040(2) 0.0280(17) 0.0239(17) -0.0044(14) 0.0014(14) 0.0068(15)
C21 0.0248(16) 0.0239(16) 0.0238(17) 0.0011(13) -0.0036(13) 0.0027(13)
C5 0.0209(16) 0.0234(16) 0.0215(15) 0.0008(12) 0.0019(12) 0.0004(12)
C11 0.0356(19) 0.0299(17) 0.0198(16) 0.0027(14) 0.0009(13) -0.0047(15)
C20 0.0345(19) 0.0241(17) 0.0265(18) -0.0035(13) -0.0081(14) 0.0011(14)
C18 0.0252(17) 0.0309(18) 0.0277(18) 0.0001(14) 0.0019(13) 0.0045(14)
B1 0.0196(16) 0.0239(17) 0.0165(16) 0.0014(13) -0.0003(13) -0.0002(13)
C13 0.0305(18) 0.0245(17) 0.042(2) 0.0081(15) -0.0078(15) -0.0012(14)
C15 0.0203(15) 0.0262(15) 0.0221(16) -0.0007(12) -0.0002(13) 0.0034(13)
C14 0.0266(18) 0.0243(16) 0.039(2) -0.0069(15) -0.0037(14) 0.0021(13)
C4 0.0200(15) 0.0313(17) 0.0233(16) 0.0025(13) 0.0005(12) -0.0020(14)
C12 0.037(2) 0.0343(18) 0.0286(18) 0.0118(15) 0.0001(15) -0.0054(15)
C7 0.0326(17) 0.0243(16) 0.0223(16) 0.0061(13) -0.0030(13) -0.0034(14)
Cl1 0.0201(4) 0.0516(5) 0.0253(4) 0.0019(4) -0.0015(3) -0.0048(4)
C1A 0.041(6) 0.036(5) 0.015(4) 0.007(3) -0.006(3) -0.005(4)
C2A 0.041(6) 0.036(5) 0.015(4) 0.007(3) -0.006(3) -0.005(4)
C3A 0.041(6) 0.036(5) 0.015(4) 0.007(3) -0.006(3) -0.005(4)
C1B 0.039(3) 0.044(3) 0.021(2) 0.0071(18) -0.0038(16) 0.004(2)
C2B 0.039(3) 0.044(3) 0.021(2) 0.0071(18) -0.0038(16) 0.004(2)
C3B 0.039(3) 0.044(3) 0.021(2) 0.0071(18) -0.0038(16) 0.004(2)

loop_
_atom_type_symbol
_atom_type_description
_atom_type_scat_dispersion_real
_atom_type_scat_dispersion_imag
_atom_type_scat_source
C C 0.0033 0.0016 'International Tables Vol C Tables 4.2.6.8 and 6.1.1.4'
H H 0.0000 0.0000 'International Tables Vol C Tables 4.2.6.8 and 6.1.1.4'
B B 0.0013 0.0007 'International Tables Vol C Tables 4.2.6.8 and 6.1.1.4'
N N 0.0061 0.0033 'International Tables Vol C Tables 4.2.6.8 and 6.1.1.4'
Cl Cl 0.1484 0.1585 'International Tables Vol C Tables 4.2.6.8 and 6.1.1.4'
Pd Pd -0.9988 1.0072 'International Tables Vol C Tables 4.2.6.8 and 6.1.1.4'

loop_
_geom_angle_atom_site_label_1
_geom_angle_atom_site_label_2
_geom_angle_atom_site_label_3
_geom_angle
N1 Pd1 C2B 135.14(18)
N1 Pd1 C2A 136.3(3)
N1 Pd1 C3B 100.0(2)
C2B Pd1 C3B 40.1(3)
N1 Pd1 C1B 169.2(2)
C2B Pd1 C1B 39.1(3)
C3B Pd1 C1B 70.7(3)
N1 Pd1 C1A 166.2(5)
C2A Pd1 C1A 38.4(6)
N1 Pd1 C3A 103.9(5)
C2A Pd1 C3A 36.6(7)
C1A Pd1 C3A 65.8(6)
N1 Pd1 Cl1 94.51(8)
C2B Pd1 Cl1 127.83(17)
C2A Pd1 Cl1 127.5(4)
C3B Pd1 Cl1 164.7(2)
C1B Pd1 Cl1 94.4(2)
C1A Pd1 Cl1 95.1(4)
C3A Pd1 Cl1 160.8(5)
C4 N1 B1 110.4(3)
C4 N1 Pd1 120.6(2)
B1 N1 Pd1 128.97(19)
C17 C16 C21 116.7(3)
C17 C16 B1 120.2(3)
C21 C16 B1 123.0(3)
N2 C9 C8 120.0(3)
C18 C17 C16 122.5(3)
C9 N2 C5 120.3(3)
C9 N2 B1 130.5(3)
C5 N2 B1 109.2(2)
C11 C10 C15 116.0(3)
C11 C10 B1 123.1(3)
C15 C10 B1 120.8(3)
C7 C8 C9 120.1(3)
C7 C6 C5 118.3(3)
C20 C19 C18 119.5(3)
C20 C21 C16 121.3(3)
N2 C5 C6 121.8(3)
N2 C5 C4 108.3(3)
C6 C5 C4 129.9(3)
C10 C11 C12 122.3(3)
C19 C20 C21 120.2(3)
C17 C18 C19 119.6(3)
N1 B1 C16 113.7(3)
N1 B1 C10 110.5(3)
C16 B1 C10 114.6(3)
N1 B1 N2 97.7(2)
C16 B1 N2 110.2(2)
C10 B1 N2 108.8(2)
C12 C13 C14 118.8(3)
C14 C15 C10 122.0(3)
C13 C14 C15 120.5(3)
N1 C4 C5 114.4(3)
C13 C12 C11 120.3(3)
C6 C7 C8 119.5(3)
C2A C1A Pd1 69.4(8)
C3A C2A C1A 117.0(17)
C3A C2A Pd1 73.8(10)
C1A C2A Pd1 72.2(7)
C2A C3A Pd1 69.6(10)
C2B C1B Pd1 70.1(4)
C1B C2B C3B 117.8(8)
C1B C2B Pd1 70.9(4)
C3B C2B Pd1 70.3(4)
C2B C3B Pd1 69.6(5)

loop_
_geom_bond_atom_site_label_1
_geom_bond_atom_site_label_2
_geom_bond_distance
Pd1 N1 2.124(3)
Pd1 C2B 2.125(5)
Pd1 C2A 2.126(11)
Pd1 C3B 2.134(10)
Pd1 C1B 2.136(6)
Pd1 C1A 2.162(13)
Pd1 C3A 2.18(2)
Pd1 Cl1 2.3975(12)
N1 C4 1.297(4)
N1 B1 1.597(4)
C16 C17 1.414(5)
C16 C21 1.416(5)
C16 B1 1.626(5)
C9 N2 1.349(4)
C9 C8 1.409(5)
C17 C18 1.401(5)
N2 C5 1.373(4)
N2 B1 1.648(4)
C10 C11 1.410(4)
C10 C15 1.425(5)
C10 B1 1.642(5)
C8 C7 1.401(5)
C6 C7 1.390(5)
C6 C5 1.403(4)
C19 C20 1.401(5)
C19 C18 1.404(5)
C21 C20 1.414(5)
C5 C4 1.473(4)
C11 C12 1.411(5)
C13 C12 1.399(5)
C13 C14 1.403(5)
C15 C14 1.404(5)
C1A C2A 1.41(2)
C2A C3A 1.35(3)
C1B C2B 1.424(11)
C2B C3B 1.460(12)
